data_4075281
loop_
_publ_author_name
'C\'ampora, Juan'
'Matas, Inmaculada'
'Maya, Celia M.'
'Palma, Pilar'
'\'Alvarez, Eleuterio'

_publ_section_title
;
 Self-Addition of Metallacyclic Nickel Enolate Complexes Stabilized by
 Monodentate Phosphine Ligands&#x2020;
;
_journal_issue 13
_journal_name_full Organometallics
_journal_page_first 3124
_journal_paper_doi 10.1021/om060183j
_journal_volume 25
_journal_year 2006
_chemical_formula_moiety 'C15 H27 Cl Ni O P2'
_chemical_formula_sum 'C15 H27 Cl Ni O P2'
_chemical_formula_weight 379.47
_chemical_name_systematic
; 
 ? 
;
_space_group_IT_number 29
_symmetry_cell_setting orthorhombic
_symmetry_space_group_name_Hall 'P 2c -2ac'
_symmetry_space_group_name_H-M 'P c a 21'
_atom_sites_solution_hydrogens geom
_atom_sites_solution_primary direct
_atom_sites_solution_secondary difmap
_audit_creation_method SHELXL-97
_cell_angle_alpha 90.00
_cell_angle_beta 90.00
_cell_angle_gamma 90.00
_cell_formula_units_Z 4
_cell_length_a 18.8920(6)
_cell_length_b 9.2032(3)
_cell_length_c 10.5612(3)
_cell_measurement_reflns_used 5498
_cell_measurement_temperature 100(2)
_cell_measurement_theta_max 30.23
_cell_measurement_theta_min 2.89
_cell_volume 1836.24(10)
_computing_cell_refinement 'SAINT+ v. 7.06 a (Bruker AXS, 2003)'
_computing_data_collection 'APEX-W2K-NT v. 1.0 (Bruker AXS, 2004)'
_computing_data_reduction 'SAINT+ v. 7.06 a (Bruker AXS, 2001)'
_computing_molecular_graphics 'XP, SHELXTL v. 6.10 (Bruker, 2000)'
_computing_publication_material 'XCIF, SHELXTL v. 6.12 (Bruker, 2001)'
_computing_structure_refinement 'SHELXL-97 (Sheldrick, 1997)'
_computing_structure_solution 'SHELXS-97 (Sheldrick, 1990)'
_diffrn_ambient_temperature 100(2)
_diffrn_detector_area_resol_mean 8.26
_diffrn_measured_fraction_theta_full 0.985
_diffrn_measured_fraction_theta_max 0.985
_diffrn_measurement_device_type 'Bruker-Nonius X8kappa APEX II CCD system'
_diffrn_measurement_method '\w rotations with narrow frames'
_diffrn_radiation_monochromator graphite
_diffrn_radiation_source 'fine-focus sealed tube'
_diffrn_radiation_type MoK\a
_diffrn_radiation_wavelength 0.71073
_diffrn_reflns_av_R_equivalents 0.0365
_diffrn_reflns_av_sigmaI/netI 0.0381
_diffrn_reflns_limit_h_max 25
_diffrn_reflns_limit_h_min -26
_diffrn_reflns_limit_k_max 9
_diffrn_reflns_limit_k_min -13
_diffrn_reflns_limit_l_max 15
_diffrn_reflns_limit_l_min -14
_diffrn_reflns_number 21331
_diffrn_reflns_theta_full 30.53
_diffrn_reflns_theta_max 30.53
_diffrn_reflns_theta_min 2.89
_diffrn_standards_decay_% 'no decay'
_exptl_absorpt_coefficient_mu 1.370
_exptl_absorpt_correction_T_max 0.8313
_exptl_absorpt_correction_T_min 0.5592
_exptl_absorpt_correction_type multi-scan
_exptl_absorpt_process_details
; 
 SADABS: Area-Detector Absorption Correction. Bruker-AXS
 within v. 7.06 a (Bruker AXS, 2003).
;
_exptl_crystal_colour orange
_exptl_crystal_density_diffrn 1.373
_exptl_crystal_density_method 'not measured'
_exptl_crystal_description needle
_exptl_crystal_F_000 800
_exptl_crystal_size_max 0.48
_exptl_crystal_size_mid 0.16
_exptl_crystal_size_min 0.14
_refine_diff_density_max 0.973
_refine_diff_density_min -0.745
_refine_diff_density_rms 0.094
_refine_ls_abs_structure_details 'Flack H D (1983), Acta Cryst. A39, 876-881'
_refine_ls_abs_structure_Flack 0.195(16)
_refine_ls_extinction_coef 0.0020(6)
_refine_ls_extinction_expression Fc^*^=kFc[1+0.001xFc^2^\l^3^/sin(2\q)]^-1/4^
_refine_ls_extinction_method SHELXL
_refine_ls_goodness_of_fit_ref 1.106
_refine_ls_hydrogen_treatment constr
_refine_ls_matrix_type full
_refine_ls_number_parameters 195
_refine_ls_number_reflns 5477
_refine_ls_number_restraints 64
_refine_ls_restrained_S_all 1.138
_refine_ls_R_factor_all 0.0489
_refine_ls_R_factor_gt 0.0455
_refine_ls_shift/su_max 0.000
_refine_ls_shift/su_mean 0.000
_refine_ls_structure_factor_coef Fsqd
_refine_ls_weighting_details 'calc w=1/[\s^2^(Fo^2^)+(0.0348P)^2^+2.7388P] where P=(Fo^2^+2Fc^2^)/3'
_refine_ls_weighting_scheme calc
_refine_ls_wR_factor_gt 0.1067
_refine_ls_wR_factor_ref 0.1084
_reflns_number_gt 5103
_reflns_number_total 5477
_reflns_threshold_expression >2sigma(I)
_cod_data_source_file om060183jsi20060224_020556.cif
_cod_data_source_block 1b
_cod_depositor_comments
;
The following automatic conversions were performed:

'_symmetry_cell_setting' value 'Orthorhombic' changed to
'orthorhombic' according to
/home/saulius/struct/CIF-dictionaries/cif_core.dic dictionary named
'cif_core.dic' version 2.4.1 from 2010-06-29.

Automatic conversion script
Id: cif_fix_values 1715 2011-07-08 13:25:40Z adriana 
;
_cod_original_sg_symbol_H-M Pca2(1)
_cod_database_code 4075281

loop_
_symmetry_equiv_pos_as_xyz
'x, y, z'
'-x, -y, z+1/2'
'x+1/2, -y, z'
'-x+1/2, y, z+1/2'

loop_
_atom_site_label
_atom_site_type_symbol
_atom_site_fract_x
_atom_site_fract_y
_atom_site_fract_z
_atom_site_U_iso_or_equiv
_atom_site_adp_type
_atom_site_occupancy
_atom_site_symmetry_multiplicity
_atom_site_calc_flag
_atom_site_refinement_flags
_atom_site_disorder_assembly
_atom_site_disorder_group
Ni1 Ni 0.108052(18) 0.85006(4) 0.46586(4) 0.02233(10) Uani 1 1 d . A .
Cl1 Cl 0.12777(7) 0.85156(15) 0.67475(9) 0.0520(3) Uani 1 1 d . . .
P1 P 0.17106(4) 1.04784(9) 0.44096(8) 0.02627(19) Uani 1 1 d . . .
P2 P 0.02837(5) 0.68044(12) 0.48439(11) 0.0386(3) Uani 1 1 d GD . .
C13A C 0.0232(5) 0.5196(7) 0.3652(7) 0.156(10) Uani 0.50 1 d PGDU A 1
H13A H 0.0635 0.4543 0.3787 0.234 Uiso 0.50 1 d PR A 1
H13B H 0.0246 0.5574 0.2784 0.234 Uiso 0.50 1 d PR A 1
H13C H -0.0210 0.4661 0.3783 0.234 Uiso 0.50 1 d PR A 1
C14A C -0.06111(9) 0.7231(5) 0.4629(9) 0.083(4) Uani 0.50 1 d PGDU A 1
H14A H -0.0903 0.6408 0.4899 0.124 Uiso 0.50 1 d PR A 1
H14B H -0.0700 0.7435 0.3733 0.124 Uiso 0.50 1 d PR A 1
H14C H -0.0731 0.8089 0.5136 0.124 Uiso 0.50 1 d PR A 1
C15A C 0.0284(4) 0.5535(9) 0.6350(6) 0.28(2) Uani 0.50 1 d PGDU A 1
H15A H -0.0122 0.5778 0.6889 0.421 Uiso 0.50 1 d PR A 1
H15B H 0.0723 0.5679 0.6827 0.421 Uiso 0.50 1 d PR A 1
H15C H 0.0249 0.4518 0.6083 0.421 Uiso 0.50 1 d PR A 1
C13B C -0.0390(4) 0.6753(10) 0.3457(6) 0.128(8) Uani 0.50 1 d PGDU A 2
H13D H -0.0137 0.6617 0.2656 0.192 Uiso 0.50 1 d PR A 2
H13E H -0.0653 0.7671 0.3431 0.192 Uiso 0.50 1 d PR A 2
H13F H -0.0721 0.5946 0.3584 0.192 Uiso 0.50 1 d PR A 2
C14B C -0.0377(3) 0.7080(6) 0.5896(7) 0.091(6) Uani 0.50 1 d PGDU A 2
H14D H -0.0801 0.6557 0.5619 0.136 Uiso 0.50 1 d PR A 2
H14E H -0.0481 0.8122 0.5949 0.136 Uiso 0.50 1 d PR A 2
H14F H -0.0231 0.6723 0.6730 0.136 Uiso 0.50 1 d PR A 2
C15B C 0.0614(2) 0.5145(2) 0.4740(9) 0.054(3) Uani 0.50 1 d PGDU A 2
H15D H 0.0869 0.4910 0.5522 0.081 Uiso 0.50 1 d PR A 2
H15E H 0.0941 0.5094 0.4020 0.081 Uiso 0.50 1 d PR A 2
H15F H 0.0228 0.4447 0.4616 0.081 Uiso 0.50 1 d PR A 2
O1 O 0.20396(12) 0.6832(3) 0.4011(2) 0.0241(5) Uani 1 1 d . . .
C1 C 0.09530(17) 0.8388(3) 0.2891(3) 0.0213(6) Uani 1 1 d . . .
C2 C 0.14105(15) 0.7488(3) 0.2187(3) 0.0186(5) Uani 1 1 d . A .
C3 C 0.13366(18) 0.7367(4) 0.0861(3) 0.0233(6) Uani 1 1 d . . .
H3 H 0.1653 0.6764 0.0400 0.028 Uiso 1 1 d R A .
C4 C 0.08121(18) 0.8114(4) 0.0227(3) 0.0274(7) Uani 1 1 d . A .
H4 H 0.0764 0.8025 -0.0666 0.033 Uiso 1 1 d R . .
C5 C 0.03539(19) 0.8994(4) 0.0916(3) 0.0296(7) Uani 1 1 d . . .
H5 H -0.0006 0.9518 0.0486 0.036 Uiso 1 1 d R A .
C6 C 0.04160(17) 0.9120(4) 0.2215(4) 0.0286(7) Uani 1 1 d . A .
H6 H 0.0089 0.9710 0.2665 0.034 Uiso 1 1 d R . .
C7 C 0.19661(14) 0.6674(3) 0.2869(3) 0.0182(5) Uani 1 1 d . A .
C8 C 0.24242(18) 0.5594(3) 0.2163(4) 0.0234(6) Uani 1 1 d . . .
H8A H 0.2119 0.4825 0.1801 0.028 Uiso 1 1 d R A .
H8B H 0.2662 0.6098 0.1452 0.028 Uiso 1 1 d R . .
C9 C 0.29819(18) 0.4898(4) 0.2995(4) 0.0316(8) Uani 1 1 d . A .
H9A H 0.3327 0.5633 0.3259 0.047 Uiso 1 1 d R . .
H9B H 0.3224 0.4129 0.2522 0.047 Uiso 1 1 d R . .
H9C H 0.2755 0.4479 0.3745 0.047 Uiso 1 1 d R . .
C10 C 0.1609(6) 1.1545(7) 0.3009(8) 0.114(4) Uani 1 1 d . . .
H10A H 0.1945 1.2356 0.3037 0.170 Uiso 1 1 d R . .
H10B H 0.1126 1.1924 0.2948 0.170 Uiso 1 1 d R . .
H10C H 0.1711 1.0936 0.2269 0.170 Uiso 1 1 d R . .
C11 C 0.2647(2) 1.0166(5) 0.4439(8) 0.0652(18) Uani 1 1 d . . .
H11A H 0.2777 0.9549 0.3720 0.098 Uiso 1 1 d R . .
H11B H 0.2780 0.9683 0.5230 0.098 Uiso 1 1 d R . .
H11C H 0.2895 1.1098 0.4374 0.098 Uiso 1 1 d R . .
C12 C 0.1584(3) 1.1831(7) 0.5629(8) 0.081(2) Uani 1 1 d . . .
H12A H 0.1634 1.1379 0.6465 0.122 Uiso 1 1 d R . .
H12B H 0.1111 1.2260 0.5553 0.122 Uiso 1 1 d R . .
H12C H 0.1942 1.2592 0.5530 0.122 Uiso 1 1 d R . .

loop_
_atom_site_aniso_label
_atom_site_aniso_U_11
_atom_site_aniso_U_22
_atom_site_aniso_U_33
_atom_site_aniso_U_23
_atom_site_aniso_U_13
_atom_site_aniso_U_12
Ni1 0.01955(15) 0.02826(18) 0.01917(17) -0.00323(19) -0.00037(17) 0.00796(13)
Cl1 0.0657(7) 0.0716(8) 0.0187(4) -0.0050(5) -0.0027(4) 0.0370(6)
P1 0.0280(4) 0.0225(4) 0.0283(5) -0.0074(3) -0.0088(3) 0.0083(3)
P2 0.0203(4) 0.0556(6) 0.0399(6) 0.0079(5) 0.0065(4) -0.0028(3)
C13A 0.199(17) 0.084(10) 0.186(17) -0.106(11) 0.156(14) -0.104(11)
C14A 0.038(4) 0.054(6) 0.156(12) 0.051(8) -0.048(7) -0.027(4)
C15A 0.162(17) 0.56(5) 0.119(15) 0.22(2) -0.103(13) -0.27(3)
C13B 0.074(9) 0.172(17) 0.139(14) 0.102(13) -0.065(10) -0.084(10)
C14B 0.082(8) 0.042(5) 0.148(13) 0.037(7) 0.089(9) 0.015(5)
C15B 0.027(3) 0.009(2) 0.125(9) -0.022(5) 0.027(5) -0.008(2)
O1 0.0229(10) 0.0298(12) 0.0197(11) -0.0039(9) 0.0003(8) 0.0075(9)
C1 0.0197(12) 0.0210(14) 0.0231(15) -0.0043(12) -0.0077(11) 0.0022(11)
C2 0.0179(12) 0.0178(13) 0.0200(13) -0.0002(11) -0.0024(10) -0.0024(10)
C3 0.0261(15) 0.0245(15) 0.0192(15) -0.0011(12) 0.0003(12) -0.0032(12)
C4 0.0337(17) 0.0303(17) 0.0182(14) 0.0021(13) -0.0073(13) -0.0084(14)
C5 0.0276(16) 0.0324(17) 0.0289(18) 0.0003(14) -0.0131(14) 0.0014(13)
C6 0.0230(14) 0.0316(17) 0.0313(17) -0.0062(14) -0.0086(13) 0.0065(12)
C7 0.0136(11) 0.0171(12) 0.0239(14) -0.0004(11) 0.0004(10) -0.0017(9)
C8 0.0216(14) 0.0236(13) 0.0248(14) -0.0049(14) 0.0027(11) 0.0035(12)
C9 0.0263(15) 0.0316(17) 0.0369(19) -0.0136(15) -0.0038(14) 0.0094(13)
C10 0.179(9) 0.060(4) 0.102(6) 0.046(4) -0.088(6) -0.065(5)
C11 0.0283(18) 0.045(2) 0.122(6) -0.006(3) 0.010(3) 0.0037(15)
C12 0.064(4) 0.061(4) 0.120(6) -0.064(4) 0.029(4) -0.011(3)

loop_
_atom_type_symbol
_atom_type_description
_atom_type_scat_dispersion_real
_atom_type_scat_dispersion_imag
_atom_type_scat_source
C C 0.0033 0.0016 'International Tables Vol C Tables 4.2.6.8 and 6.1.1.4'
H H 0.0000 0.0000 'International Tables Vol C Tables 4.2.6.8 and 6.1.1.4'
O O 0.0106 0.0060 'International Tables Vol C Tables 4.2.6.8 and 6.1.1.4'
P P 0.1023 0.0942 'International Tables Vol C Tables 4.2.6.8 and 6.1.1.4'
Cl Cl 0.1484 0.1585 'International Tables Vol C Tables 4.2.6.8 and 6.1.1.4'
Ni Ni 0.3393 1.1124 'International Tables Vol C Tables 4.2.6.8 and 6.1.1.4'

loop_
_geom_angle_atom_site_label_1
_geom_angle_atom_site_label_2
_geom_angle_atom_site_label_3
_geom_angle
C1 Ni1 P2 87.77(11)
C1 Ni1 P1 89.79(10)
P2 Ni1 P1 169.15(4)
C1 Ni1 Cl1 176.41(10)
P2 Ni1 Cl1 91.77(5)
P1 Ni1 Cl1 91.30(5)
C1 Ni1 O1 77.60(11)
P2 Ni1 O1 94.94(7)
P1 Ni1 O1 94.86(6)
Cl1 Ni1 O1 98.90(6)
C10 P1 C11 102.0(4)
C10 P1 C12 101.4(4)
C11 P1 C12 103.2(3)
C10 P1 Ni1 119.9(2)
C11 P1 Ni1 113.65(16)
C12 P1 Ni1 114.5(2)
C15B P2 C14B 117.5
C15B P2 C14A 124.3
C14B P2 C14A 48.6
C15B P2 C13B 100.1
C14B P2 C13B 90.9
C14A P2 C13B 43.5
C15B P2 C13A 43.4
C14B P2 C13A 120.2
C14A P2 C13A 92.2
C13B P2 C13A 57.3
C15B P2 C15A 60.5
C14B P2 C15A 63.8
C14A P2 C15A 103.7
C13B P2 C15A 126.4
C13A P2 C15A 94.1
C15B P2 Ni1 113.28(15)
C14B P2 Ni1 117.5(2)
C14A P2 Ni1 119.69(15)
C13B P2 Ni1 113.8(2)
C13A P2 Ni1 121.5(2)
C15A P2 Ni1 119.8(2)
P2 C13A H13A 109.5
P2 C13A H13B 109.5
H13A C13A H13B 109.5
P2 C13A H13C 109.5
H13A C13A H13C 109.5
H13B C13A H13C 109.5
P2 C13A H15E 79.8
H13A C13A H15E 34.3
H13B C13A H15E 105.0
H13C C13A H15E 138.0
P2 C13A H15F 83.7
H13A C13A H15F 62.6
H13B C13A H15F 166.7
H13C C13A H15F 66.2
H15E C13A H15F 74.7
P2 C14A H14A 109.5
P2 C14A H14B 109.5
H14A C14A H14B 109.5
P2 C14A H14C 109.5
H14A C14A H14C 109.5
H14B C14A H14C 109.5
P2 C14A H13E 104.4
H14A C14A H13E 118.5
H14B C14A H13E 9.1
H14C C14A H13E 105.1
P2 C14A H14D 93.2
H14A C14A H14D 38.9
H14B C14A H14D 147.4
H14C C14A H14D 83.0
H13E C14A H14D 156.3
P2 C15A H15A 109.5
P2 C15A H15B 109.5
H15A C15A H15B 109.5
P2 C15A H15C 109.5
H15A C15A H15C 109.5
H15B C15A H15C 109.5
P2 C15A H14F 77.7
H15A C15A H14F 35.1
H15B C15A H14F 108.0
H15C C15A H14F 136.3
P2 C15A H15D 76.1
H15A C15A H15D 170.8
H15B C15A H15D 74.4
H15C C15A H15D 61.4
H14F C15A H15D 152.8
P2 C13B H14B 99.5
P2 C13B H13D 109.5
H14B C13B H13D 132.9
P2 C13B H13E 109.5
H14B C13B H13E 23.8
H13D C13B H13E 109.5
P2 C13B H13F 109.5
H14B C13B H13F 94.0
H13D C13B H13F 109.5
H13E C13B H13F 109.5
P2 C14B H14A 88.2
P2 C14B H14C 94.4
H14A C14B H14C 64.8
P2 C14B H14D 109.5
H14A C14B H14D 24.5
H14C C14B H14D 76.3
P2 C14B H14E 109.5
H14A C14B H14E 107.2
H14C C14B H14E 44.5
H14D C14B H14E 109.5
P2 C14B H14F 109.5
H14A C14B H14F 130.3
H14C C14B H14F 150.9
H14D C14B H14F 109.5
H14E C14B H14F 109.5
P2 C15B H13A 121.0
P2 C15B H15D 109.5
H13A C15B H15D 127.9
P2 C15B H15E 109.5
H13A C15B H15E 43.6
H15D C15B H15E 109.5
P2 C15B H15F 109.5
H13A C15B H15F 66.0
H15D C15B H15F 109.5
H15E C15B H15F 109.5
C7 O1 Ni1 105.27(19)
C2 C1 C6 117.0(3)
C2 C1 Ni1 118.5(2)
C6 C1 Ni1 124.5(3)
C1 C2 C3 120.6(3)
C1 C2 C7 118.4(3)
C3 C2 C7 121.0(3)
C4 C3 C2 120.9(3)
C4 C3 H3 119.6
C2 C3 H3 119.5
C3 C4 C5 118.8(3)
C3 C4 H4 120.5
C5 C4 H4 120.6
C6 C5 C4 121.1(3)
C6 C5 H5 119.6
C4 C5 H5 119.4
C5 C6 C1 121.5(3)
C5 C6 H6 119.3
C1 C6 H6 119.2
O1 C7 C2 120.1(3)
O1 C7 C8 119.9(3)
C2 C7 C8 119.9(3)
C9 C8 C7 112.9(3)
C9 C8 H8A 109.1
C7 C8 H8A 109.0
C9 C8 H8B 108.9
C7 C8 H8B 109.0
H8A C8 H8B 107.8
C8 C9 H9A 109.6
C8 C9 H9B 109.5
H9A C9 H9B 109.5
C8 C9 H9C 109.3
H9A C9 H9C 109.5
H9B C9 H9C 109.5
P1 C10 H10A 108.9
P1 C10 H10B 110.5
H10A C10 H10B 109.5
P1 C10 H10C 109.0
H10A C10 H10C 109.5
H10B C10 H10C 109.5
P1 C11 H11A 109.2
P1 C11 H11B 109.9
H11A C11 H11B 109.5
P1 C11 H11C 109.3
H11A C11 H11C 109.5
H11B C11 H11C 109.5
P1 C12 H12A 109.6
P1 C12 H12B 109.8
H12A C12 H12B 109.5
P1 C12 H12C 108.9
H12A C12 H12C 109.5
H12B C12 H12C 109.5

loop_
_geom_bond_atom_site_label_1
_geom_bond_atom_site_label_2
_geom_bond_distance
Ni1 C1 1.885(3)
Ni1 P2 2.1775(10)
Ni1 P1 2.1907(10)
Ni1 Cl1 2.2375(11)
Ni1 O1 2.472(2)
P1 C10 1.786(6)
P1 C11 1.792(4)
P1 C12 1.807(5)
P2 C15B 1.6539
P2 C14B 1.6895
P2 C14A 1.7502
P2 C13B 1.9414
P2 C13A 1.9458
P2 C15A 1.9740
C13A H13A 0.9800
C13A H13B 0.9800
C13A H13C 0.9800
C13A H15E 1.3974
C13A H15F 1.2303
C14A H14A 0.9800
C14A H14B 0.9800
C14A H14C 0.9800
C14A H13E 1.3314
C14A H14D 1.2669
C15A H15A 0.9800
C15A H15B 0.9800
C15A H15C 0.9800
C15A H14F 1.5168
C15A H15D 1.5234
C13B H14B 0.9057
C13B H13D 0.9800
C13B H13E 0.9800
C13B H13F 0.9800
C14B H14A 1.5754
C14B H14C 1.3978
C14B H14D 0.9800
C14B H14E 0.9800
C14B H14F 0.9800
C15B H13A 1.1496
C15B H15D 0.9800
C15B H15E 0.9800
C15B H15F 0.9800
O1 C7 1.222(4)
C1 C2 1.409(4)
C1 C6 1.412(4)
C2 C3 1.411(4)
C2 C7 1.477(4)
C3 C4 1.380(5)
C3 H3 0.9500
C4 C5 1.391(5)
C4 H4 0.9500
C5 C6 1.381(5)
C5 H5 0.9500
C6 H6 0.9500
C7 C8 1.515(4)
C8 C9 1.514(5)
C8 H8A 0.9900
C8 H8B 0.9900
C9 H9A 0.9800
C9 H9B 0.9800
C9 H9C 0.9800
C10 H10A 0.9800
C10 H10B 0.9800
C10 H10C 0.9800
C11 H11A 0.9800
C11 H11B 0.9800
C11 H11C 0.9800
C12 H12A 0.9800
C12 H12B 0.9800
C12 H12C 0.9800

loop_
_geom_torsion_atom_site_label_1
_geom_torsion_atom_site_label_2
_geom_torsion_atom_site_label_3
_geom_torsion_atom_site_label_4
_geom_torsion
C1 Ni1 P1 C10 22.3(5)
P2 Ni1 P1 C10 -54.6(5)
Cl1 Ni1 P1 C10 -161.1(5)
O1 Ni1 P1 C10 99.9(5)
C1 Ni1 P1 C11 -98.5(3)
P2 Ni1 P1 C11 -175.5(4)
Cl1 Ni1 P1 C11 78.1(3)
O1 Ni1 P1 C11 -21.0(3)
C1 Ni1 P1 C12 143.2(3)
P2 Ni1 P1 C12 66.2(4)
Cl1 Ni1 P1 C12 -40.2(3)
O1 Ni1 P1 C12 -139.3(3)
C1 Ni1 P2 C15B 86.7(4)
P1 Ni1 P2 C15B 163.9(4)
Cl1 Ni1 P2 C15B -89.8(4)
O1 Ni1 P2 C15B 9.3(4)
C1 Ni1 P2 C14B -131.1(4)
P1 Ni1 P2 C14B -54.0(4)
Cl1 Ni1 P2 C14B 52.4(4)
O1 Ni1 P2 C14B 151.5(4)
C1 Ni1 P2 C14A -75.3(4)
P1 Ni1 P2 C14A 1.9(5)
Cl1 Ni1 P2 C14A 108.2(4)
O1 Ni1 P2 C14A -152.7(4)
C1 Ni1 P2 C13B -26.8(4)
P1 Ni1 P2 C13B 50.4(4)
Cl1 Ni1 P2 C13B 156.8(4)
O1 Ni1 P2 C13B -104.1(4)
C1 Ni1 P2 C13A 38.3(4)
P1 Ni1 P2 C13A 115.5(4)
Cl1 Ni1 P2 C13A -138.1(4)
O1 Ni1 P2 C13A -39.1(4)
C1 Ni1 P2 C15A 154.8(4)
P1 Ni1 P2 C15A -128.0(4)
Cl1 Ni1 P2 C15A -21.6(4)
O1 Ni1 P2 C15A 77.5(4)
C1 Ni1 O1 C7 -2.4(2)
P2 Ni1 O1 C7 84.2(2)
P1 Ni1 O1 C7 -91.2(2)
Cl1 Ni1 O1 C7 176.75(19)
P2 Ni1 C1 C2 -94.5(3)
P1 Ni1 C1 C2 96.1(3)
Cl1 Ni1 C1 C2 -12(2)
O1 Ni1 C1 C2 1.1(2)
P2 Ni1 C1 C6 83.9(3)
P1 Ni1 C1 C6 -85.5(3)
Cl1 Ni1 C1 C6 166.7(17)
O1 Ni1 C1 C6 179.5(3)
C6 C1 C2 C3 1.5(5)
Ni1 C1 C2 C3 180.0(2)
C6 C1 C2 C7 -178.4(3)
Ni1 C1 C2 C7 0.2(4)
C1 C2 C3 C4 -0.6(5)
C7 C2 C3 C4 179.2(3)
C2 C3 C4 C5 0.0(5)
C3 C4 C5 C6 -0.3(5)
C4 C5 C6 C1 1.2(6)
C2 C1 C6 C5 -1.8(5)
Ni1 C1 C6 C5 179.8(3)
Ni1 O1 C7 C2 3.2(3)
Ni1 O1 C7 C8 -174.1(2)
C1 C2 C7 O1 -2.8(4)
C3 C2 C7 O1 177.3(3)
C1 C2 C7 C8 174.5(3)
C3 C2 C7 C8 -5.4(4)
O1 C7 C8 C9 -4.7(4)
C2 C7 C8 C9 178.0(3)
